data_7712212
loop_
_publ_author_name
'Cairns, Kelsey R.'
'King, Rhys P.'
'Bannister, Robert D.'
'Levason, William'
'Reid, Gillian'

_publ_section_title
;
 Synthesis, spectroscopic and structural properties of Sn(II) and Pb(II)
 triflate complexes with soft phosphine and arsine coordination.
;
_journal_issue 8
_journal_name_full 'Dalton transactions (Cambridge, England : 2003)'
_journal_page_first 2293
_journal_page_last 2308
_journal_paper_doi 10.1039/d2dt03687h
_journal_volume 52
_journal_year 2023
_chemical_formula_moiety 'C36 H33 F6 O6 P3 S2 Sn, C4 H10 O'
_chemical_formula_sum 'C40 H43 F6 O7 P3 S2 Sn'
_chemical_formula_weight 1025.46
_space_group_crystal_system monoclinic
_space_group_IT_number 14
_space_group_name_Hall '-P 2yn'
_space_group_name_H-M_alt 'P 1 21/n 1'
_atom_sites_solution_hydrogens geom
_audit_creation_date 2022-10-05
_audit_creation_method
;
Olex2 1.5-alpha
(compiled 2022.04.07 svn.rca3783a0 for OlexSys, GUI svn.r6498)
;
_audit_update_record
;
2022-10-28 deposited with the CCDC.	2023-01-23 downloaded from the CCDC.
;
_cell_angle_alpha 90
_cell_angle_beta 91.081(2)
_cell_angle_gamma 90
_cell_formula_units_Z 4
_cell_length_a 15.8064(5)
_cell_length_b 10.1469(2)
_cell_length_c 27.2193(6)
_cell_measurement_reflns_used 30359
_cell_measurement_temperature 100(2)
_cell_measurement_theta_max 74.7300
_cell_measurement_theta_min 3.1860
_cell_volume 4364.82(19)
_computing_cell_refinement 'CrysAlisPro 1.171.41.118a (Rigaku OD, 2021)'
_computing_data_collection 'CrysAlisPro 1.171.41.118a (Rigaku OD, 2021)'
_computing_data_reduction 'CrysAlisPro 1.171.41.118a (Rigaku OD, 2021)'
_computing_molecular_graphics 'Olex2 1.5-alpha (Dolomanov et al., 2009)'
_computing_publication_material 'Olex2 1.5-alpha (Dolomanov et al., 2009)'
_computing_structure_refinement 'SHELXL 2018/3 (Sheldrick, 2015)'
_computing_structure_solution 'SHELXT 2018/2 (Sheldrick, 2018)'
_diffrn_ambient_temperature 100(2)
_diffrn_detector 'hybrid pixel array detector'
_diffrn_detector_area_resol_mean 10
_diffrn_detector_dtime 0.000
_diffrn_detector_type 'Rigaku, HyPix 6000HE'
_diffrn_measured_fraction_theta_full 1.000
_diffrn_measured_fraction_theta_max 0.988
_diffrn_measurement_details
;
List of Runs (angles in degrees, time in seconds):

  # Type    Start    End  Width  t~exp~   \w     \q     \k     \f   Frames
#--------------------------------------------------------------------------
  1  \w   -174.00 -90.00   0.50    1.92    -- -103.00 -45.00 -90.00  168
  2  \w   -112.00 -30.00   0.50    1.92    -- -103.00 125.00 -90.00  164
  3  \w    -70.00 -30.00   0.50    1.92    -- -103.00  61.00 -90.00   80
  4  \w   -174.00 -90.00   0.50    1.92    -- -103.00 -45.00 120.00  168
  5  \w     29.00  76.00   0.50    1.92    --  101.75 -61.00  60.00   94
  6  \w     29.00 106.00   0.50    1.92    --  101.75 -94.00  60.00  154
  7  \w     29.00  76.00   0.50    1.92    --  101.75 -61.00 -30.00   94
  8  \w     29.00  76.00   0.50    1.92    --  101.75 -61.00-150.00   94
  9  \w     29.00 125.00   0.50    1.92    --  101.75 -77.00  60.00  192
 10  \w     29.00 106.00   0.50    1.92    --  101.75 -94.00   0.00  154
 11  \w     30.00 174.00   0.50    1.92    --  101.75   0.00  30.00  288
 12  \w     89.00 175.00   0.50    1.92    --  101.75  30.00  60.00  172
 13  \w     89.00 174.00   0.50    1.92    --  101.75  45.00 -30.00  170
 14  \w     29.00 125.00   0.50    1.92    --  101.75 -77.00-150.00  192
 15  \w     29.00  76.00   0.50    1.92    --  101.75 -61.00 120.00   94
 16  \w     29.00 106.00   0.50    1.92    --  101.75 -97.00-139.18  154
 17  \w     30.00 174.00   0.50    1.92    --  101.75   0.00 150.00  288
 18  \w     82.00 175.00   0.50    1.92    --  101.75 125.00 120.00  186
 19  \w     29.00 112.00   0.50    1.92    --  101.75-125.00-120.00  166
 20  \w     29.00 106.00   0.50    1.92    --  101.75 -94.00 -60.00  154
 21  \w     29.00 106.00   0.50    1.92    --  101.75 -99.00 166.45  154
 22  \w    -16.00  29.00   0.50    0.75    --  -46.64  19.00 -90.00   90
 23  \w   -119.00 -33.00   0.50    0.75    --  -46.64 -43.00 -38.12  172
 24  \w   -118.00 -72.00   0.50    0.75    --  -46.64   0.00  60.00   92
 25  \w    -28.00  22.00   0.50    0.75    --   46.64 -19.00 -90.00  100
 26  \w    -25.00  62.00   0.50    0.75    --   46.64 -57.00  60.00  174
 27  \w     34.00 120.00   0.50    0.75    --   46.64  37.00-150.00  172
 28  \w    -25.00  62.00   0.50    0.75    --   46.64 -57.00-180.00  174
 29  \w    -28.00  22.00   0.50    0.75    --   46.64 -19.00-120.00  100
 30  \w   -119.00 -24.00   0.50    0.75    --  -46.64 -77.00  90.00  190
 31  \w   -119.00 -24.00   0.50    0.75    --  -46.64 -77.00 150.00  190
 32  \w     24.00 119.00   0.50    0.75    --   46.64  77.00 -60.00  190
 33  \w     24.00  98.00   0.50    0.75    --   46.64  77.00   0.00  148
 34  \w     24.00 119.00   0.50    0.75    --   46.64  77.00-120.00  190
;
_diffrn_measurement_device 'four-circle diffractometer'
_diffrn_measurement_device_details 'Rigaku, UG2 \k goniometer'
_diffrn_measurement_device_type
;
Rigaku 007HF equipped with Arc)Sec VHF Varimax confocal mirrors and a UG2 goniometer and HyPix 6000HE detector
;
_diffrn_measurement_method 'profile data from \w-scans'
_diffrn_measurement_specimen_support 'MiTeGen loops'
_diffrn_radiation_collimation 'Arc)Sec VHF Varimax focusing mirrors'
_diffrn_radiation_probe x-ray
_diffrn_radiation_type 'Cu K\a'
_diffrn_radiation_wavelength 1.54184
_diffrn_reflns_av_R_equivalents 0.0791
_diffrn_reflns_av_unetI/netI 0.0333
_diffrn_reflns_Laue_measured_fraction_full 1.000
_diffrn_reflns_Laue_measured_fraction_max 0.988
_diffrn_reflns_limit_h_max 18
_diffrn_reflns_limit_h_min -19
_diffrn_reflns_limit_k_max 12
_diffrn_reflns_limit_k_min -10
_diffrn_reflns_limit_l_max 33
_diffrn_reflns_limit_l_min -33
_diffrn_reflns_number 78496
_diffrn_reflns_point_group_measured_fraction_full 1.000
_diffrn_reflns_point_group_measured_fraction_max 0.988
_diffrn_reflns_theta_full 67.684
_diffrn_reflns_theta_max 75.198
_diffrn_reflns_theta_min 3.207
_diffrn_source 'Rotating anode'
_diffrn_source_current 30.0
_diffrn_source_power 1.2
_diffrn_source_target Cu
_diffrn_source_type 'Rigaku 007 HF'
_diffrn_source_voltage 40.0
_exptl_absorpt_coefficient_mu 7.232
_exptl_absorpt_correction_T_max 1.00000
_exptl_absorpt_correction_T_min 0.58288
_exptl_absorpt_correction_type multi-scan
_exptl_absorpt_process_details
;
CrysAlisPro 1.171.41.118a (Rigaku Oxford Diffraction, 2021)
Empirical absorption correction using spherical harmonics,
implemented in SCALE3 ABSPACK scaling algorithm.
;
_exptl_crystal_colour 'clear colourless'
_exptl_crystal_colour_lustre clear
_exptl_crystal_colour_primary colourless
_exptl_crystal_density_diffrn 1.560
_exptl_crystal_description needle
_exptl_crystal_F_000 2080
_exptl_crystal_size_max 0.12
_exptl_crystal_size_mid 0.1
_exptl_crystal_size_min 0.07
_refine_diff_density_max 2.648
_refine_diff_density_min -0.577
_refine_diff_density_rms 0.146
_refine_ls_extinction_method none
_refine_ls_goodness_of_fit_ref 1.085
_refine_ls_hydrogen_treatment constr
_refine_ls_matrix_type full
_refine_ls_number_parameters 534
_refine_ls_number_reflns 8919
_refine_ls_number_restraints 9
_refine_ls_restrained_S_all 1.085
_refine_ls_R_factor_all 0.0671
_refine_ls_R_factor_gt 0.0624
_refine_ls_shift/su_max 0.001
_refine_ls_shift/su_mean 0.000
_refine_ls_structure_factor_coef Fsqd
_refine_ls_weighting_details 'w=1/[\s^2^(Fo^2^)+(0.0944P)^2^+14.5010P] where P=(Fo^2^+2Fc^2^)/3'
_refine_ls_weighting_scheme calc
_refine_ls_wR_factor_gt 0.1642
_refine_ls_wR_factor_ref 0.1681
_reflns_Friedel_coverage 0.000
_reflns_number_gt 8243
_reflns_number_total 8919
_reflns_threshold_expression 'I > 2\s(I)'
_cod_data_source_file d2dt03687h3.cif
_cod_data_source_block '[Sn(OTf)(PhP(CH2CH2PPh2)2)][OTf]'
_cod_depositor_comments 'Adding full bibliography for 7712208--7712219.cif.'
_cod_database_code 7712212
_shelx_shelxl_version_number 2018/3
_shelx_space_group_comment
;
The symmetry employed for this shelxl refinement is uniquely defined
by the following loop, which should always be used as a source of
symmetry information in preference to the above space-group names.
They are only intended as comments.
;
_olex2_refinement_description
;
1. Fixed Uiso
 At 1.2 times of:
  All C(H) groups, All C(H,H) groups
 At 1.5 times of:
  All C(H,H,H) groups
2. Rigid body (RIGU) restrains
 O7, C37, C38
 with sigma for 1-2 distances of 0.004 and sigma for 1-3 distances of 0.004
3.a Secondary CH2 refined with riding coordinates:
 C13(H13A,H13B), C14(H14A,H14B), C21(H21A,H21B), C22(H22A,H22B), C38(H38A,
 H38B), C39(H39A,H39B)
3.b Aromatic/amide H refined with riding coordinates:
 C2(H2), C3(H3), C4(H4), C5(H5), C6(H6), C8(H8), C9(H9), C10(H10), C11(H11),
 C12(H12), C16(H16), C17(H17), C18(H18), C19(H19), C20(H20), C24(H24), C25(H25),
  C26(H26), C27(H27), C28(H28), C30(H30), C31(H31), C32(H32), C33(H33), C34(H34)
3.c Idealised Me refined as rotating group:
 C37(H37A,H37B,H37C), C40(H40A,H40B,H40C)
;
_olex2_submission_special_instructions 'No special instructions were received'
_oxdiff_exptl_absorpt_empirical_details
;
Empirical correction (ABSPACK) includes:
- Absorption correction using spherical harmonics
- Frame scaling
;

loop_
_space_group_symop_operation_xyz
'x, y, z'
'-x+1/2, y+1/2, -z+1/2'
'-x, -y, -z'
'x-1/2, -y-1/2, z-1/2'

loop_
_atom_site_label
_atom_site_type_symbol
_atom_site_fract_x
_atom_site_fract_y
_atom_site_fract_z
_atom_site_U_iso_or_equiv
_atom_site_adp_type
_atom_site_occupancy
_atom_site_site_symmetry_order
_atom_site_calc_flag
_atom_site_refinement_flags_posn
_atom_site_refinement_flags_adp
_atom_site_refinement_flags_occupancy
_atom_site_disorder_assembly
_atom_site_disorder_group
Sn1 Sn 0.32628(2) 0.46039(3) 0.57855(2) 0.02702(12) Uani 1 1 d . . . . .
S1 S 0.23603(9) 0.73148(12) 0.51505(4) 0.0321(3) Uani 1 1 d . . . . .
S2 S 0.40150(8) 0.68528(12) 0.70055(4) 0.0318(3) Uani 1 1 d . . . . .
P1 P 0.19867(8) 0.44684(11) 0.64180(4) 0.0242(2) Uani 1 1 d . . . . .
P2 P 0.35973(8) 0.24121(11) 0.63610(4) 0.0254(2) Uani 1 1 d . . . . .
P3 P 0.26334(8) 0.24277(11) 0.52902(4) 0.0261(2) Uani 1 1 d . . . . .
F1 F 0.2978(4) 0.8252(4) 0.43357(15) 0.0757(15) Uani 1 1 d . . . . .
F2 F 0.2237(3) 0.6509(4) 0.42358(13) 0.0620(11) Uani 1 1 d . . . . .
F3 F 0.3488(3) 0.6381(5) 0.45576(17) 0.0733(13) Uani 1 1 d . . . . .
F4 F 0.5624(2) 0.7151(6) 0.68140(16) 0.0767(15) Uani 1 1 d . . . . .
F5 F 0.5274(3) 0.7791(4) 0.75329(15) 0.0604(10) Uani 1 1 d . . . . .
F6 F 0.5381(3) 0.5725(4) 0.73731(16) 0.0589(10) Uani 1 1 d . . . . .
O1 O 0.2135(3) 0.5972(4) 0.52829(14) 0.0376(8) Uani 1 1 d . . . . .
O2 O 0.3052(3) 0.7850(4) 0.54335(15) 0.0403(9) Uani 1 1 d . . . . .
O3 O 0.1649(3) 0.8174(4) 0.50738(16) 0.0460(10) Uani 1 1 d . . . . .
O4 O 0.3988(3) 0.5916(4) 0.66045(14) 0.0423(9) Uani 1 1 d . . . . .
O5 O 0.3843(3) 0.8194(4) 0.68740(17) 0.0475(10) Uani 1 1 d . . . . .
O6 O 0.3609(2) 0.6375(4) 0.74369(13) 0.0347(8) Uani 1 1 d . . . . .
C1 C 0.1546(3) 0.6032(5) 0.66194(17) 0.0263(9) Uani 1 1 d . . . . .
C2 C 0.0782(3) 0.6033(5) 0.68693(18) 0.0323(11) Uani 1 1 d . . . . .
H2 H 0.049212 0.522678 0.692302 0.039 Uiso 1 1 calc R U . . .
C3 C 0.0447(4) 0.7203(5) 0.70388(19) 0.0354(11) Uani 1 1 d . . . . .
H3 H -0.007289 0.720318 0.720882 0.042 Uiso 1 1 calc R U . . .
C4 C 0.0874(4) 0.8382(5) 0.69588(19) 0.0344(11) Uani 1 1 d . . . . .
H4 H 0.064976 0.918823 0.707646 0.041 Uiso 1 1 calc R U . . .
C5 C 0.1626(4) 0.8376(5) 0.6708(2) 0.0355(11) Uani 1 1 d . . . . .
H5 H 0.191963 0.918034 0.665901 0.043 Uiso 1 1 calc R U . . .
C6 C 0.1960(3) 0.7205(5) 0.65265(18) 0.0308(10) Uani 1 1 d . . . . .
H6 H 0.246339 0.721316 0.634164 0.037 Uiso 1 1 calc R U . . .
C7 C 0.1077(3) 0.3514(5) 0.62093(17) 0.0257(9) Uani 1 1 d . . . . .
C8 C 0.0782(3) 0.2423(5) 0.64698(19) 0.0313(10) Uani 1 1 d . . . . .
H8 H 0.106374 0.214878 0.676359 0.038 Uiso 1 1 calc R U . . .
C9 C 0.0075(4) 0.1744(5) 0.6297(2) 0.0373(12) Uani 1 1 d . . . . .
H9 H -0.012657 0.099975 0.647158 0.045 Uiso 1 1 calc R U . . .
C10 C -0.0338(4) 0.2150(5) 0.5869(2) 0.0355(11) Uani 1 1 d . . . . .
H10 H -0.082187 0.168235 0.575265 0.043 Uiso 1 1 calc R U . . .
C11 C -0.0052(3) 0.3230(5) 0.56116(19) 0.0335(11) Uani 1 1 d . . . . .
H11 H -0.034367 0.351153 0.532176 0.040 Uiso 1 1 calc R U . . .
C12 C 0.0661(3) 0.3900(5) 0.57777(18) 0.0303(10) Uani 1 1 d . . . . .
H12 H 0.086664 0.462820 0.559596 0.036 Uiso 1 1 calc R U . . .
C13 C 0.2432(3) 0.3708(5) 0.69778(16) 0.0250(9) Uani 1 1 d . . . . .
H13A H 0.284651 0.432294 0.713006 0.030 Uiso 1 1 calc R U . . .
H13B H 0.197173 0.357270 0.721425 0.030 Uiso 1 1 calc R U . . .
C14 C 0.2870(3) 0.2383(5) 0.68868(17) 0.0264(9) Uani 1 1 d . . . . .
H14A H 0.243221 0.170183 0.682584 0.032 Uiso 1 1 calc R U . . .
H14B H 0.319332 0.212854 0.718698 0.032 Uiso 1 1 calc R U . . .
C15 C 0.4670(3) 0.2191(5) 0.65905(17) 0.0280(10) Uani 1 1 d . . . . .
C16 C 0.5214(4) 0.3259(6) 0.6602(3) 0.0461(14) Uani 1 1 d . . . . .
H16 H 0.502132 0.409840 0.649309 0.055 Uiso 1 1 calc R U . . .
C17 C 0.6048(4) 0.3100(7) 0.6773(3) 0.0575(18) Uani 1 1 d . . . . .
H17 H 0.641767 0.383824 0.678698 0.069 Uiso 1 1 calc R U . . .
C18 C 0.6334(4) 0.1887(6) 0.6919(2) 0.0449(14) Uani 1 1 d . . . . .
H18 H 0.690305 0.178066 0.703070 0.054 Uiso 1 1 calc R U . . .
C19 C 0.5799(4) 0.0828(6) 0.6906(3) 0.0472(14) Uani 1 1 d . . . . .
H19 H 0.600098 -0.001258 0.700779 0.057 Uiso 1 1 calc R U . . .
C20 C 0.4965(4) 0.0965(5) 0.6744(2) 0.0387(12) Uani 1 1 d . . . . .
H20 H 0.459822 0.022342 0.673874 0.046 Uiso 1 1 calc R U . . .
C21 C 0.3361(3) 0.0890(5) 0.60227(18) 0.0283(10) Uani 1 1 d . . . . .
H21A H 0.384466 0.067149 0.581131 0.034 Uiso 1 1 calc R U . . .
H21B H 0.329160 0.015869 0.625937 0.034 Uiso 1 1 calc R U . . .
C22 C 0.2560(3) 0.1012(5) 0.57039(18) 0.0285(10) Uani 1 1 d . . . . .
H22A H 0.206344 0.111898 0.591685 0.034 Uiso 1 1 calc R U . . .
H22B H 0.247898 0.019686 0.550866 0.034 Uiso 1 1 calc R U . . .
C23 C 0.3520(3) 0.2080(5) 0.48870(18) 0.0293(10) Uani 1 1 d . . . . .
C24 C 0.3762(4) 0.0801(6) 0.4781(2) 0.0478(15) Uani 1 1 d . . . . .
H24 H 0.347850 0.007497 0.492441 0.057 Uiso 1 1 calc R U . . .
C25 C 0.4428(5) 0.0592(7) 0.4460(3) 0.060(2) Uani 1 1 d . . . . .
H25 H 0.459497 -0.028208 0.438289 0.072 Uiso 1 1 calc R U . . .
C26 C 0.4840(4) 0.1627(7) 0.4256(2) 0.0448(14) Uani 1 1 d . . . . .
H26 H 0.528934 0.146822 0.403748 0.054 Uiso 1 1 calc R U . . .
C27 C 0.4617(5) 0.2877(7) 0.4361(3) 0.063(2) Uani 1 1 d . . . . .
H27 H 0.491591 0.359513 0.422278 0.076 Uiso 1 1 calc R U . . .
C28 C 0.3941(5) 0.3110(6) 0.4678(2) 0.0543(18) Uani 1 1 d . . . . .
H28 H 0.377396 0.398952 0.474692 0.065 Uiso 1 1 calc R U . . .
C29 C 0.1697(3) 0.2380(5) 0.48945(18) 0.0271(9) Uani 1 1 d . . . . .
C30 C 0.1161(4) 0.1278(5) 0.4874(2) 0.0350(11) Uani 1 1 d . . . . .
H30 H 0.128658 0.052086 0.506721 0.042 Uiso 1 1 calc R U . . .
C31 C 0.0451(4) 0.1302(6) 0.4573(2) 0.0408(12) Uani 1 1 d . . . . .
H31 H 0.008243 0.056164 0.456531 0.049 Uiso 1 1 calc R U . . .
C32 C 0.0264(4) 0.2383(6) 0.4281(2) 0.0395(12) Uani 1 1 d . . . . .
H32 H -0.022930 0.239271 0.407651 0.047 Uiso 1 1 calc R U . . .
C33 C 0.0806(4) 0.3447(6) 0.4293(2) 0.0396(12) Uani 1 1 d . . . . .
H33 H 0.069275 0.418279 0.408612 0.048 Uiso 1 1 calc R U . . .
C34 C 0.1513(4) 0.3459(5) 0.4600(2) 0.0356(11) Uani 1 1 d . . . . .
H34 H 0.187197 0.420916 0.460920 0.043 Uiso 1 1 calc R U . . .
C35 C 0.2791(5) 0.7107(6) 0.4539(2) 0.0485(15) Uani 1 1 d . . . . .
C36 C 0.5142(4) 0.6894(7) 0.7191(2) 0.0456(14) Uani 1 1 d . . . . .
O7 O 0.1810(4) 0.3019(5) 0.3211(2) 0.0667(14) Uani 1 1 d . . . . .
C37 C 0.1696(6) 0.5351(8) 0.3138(3) 0.072(2) Uani 1 1 d . . . . .
H37A H 0.140425 0.519218 0.282261 0.107 Uiso 1 1 calc R U . . .
H37B H 0.203686 0.615483 0.311587 0.107 Uiso 1 1 calc R U . . .
H37C H 0.127810 0.545428 0.339635 0.107 Uiso 1 1 calc R U . . .
C38 C 0.2255(5) 0.4218(8) 0.3257(4) 0.070(2) Uani 1 1 d . . . . .
H38A H 0.274040 0.421453 0.303245 0.084 Uiso 1 1 calc R U . . .
H38B H 0.247948 0.431007 0.359734 0.084 Uiso 1 1 calc R U . . .
C39 C 0.2268(5) 0.1900(9) 0.3368(4) 0.079(3) Uani 1 1 d . . . . .
H39A H 0.243461 0.199981 0.371821 0.095 Uiso 1 1 calc R U . . .
H39B H 0.278952 0.181839 0.317463 0.095 Uiso 1 1 calc R U . . .
C40 C 0.1751(7) 0.0700(9) 0.3305(5) 0.094(3) Uani 1 1 d . . . . .
H40A H 0.174990 0.043145 0.295871 0.141 Uiso 1 1 calc R U . . .
H40B H 0.117011 0.088083 0.340435 0.141 Uiso 1 1 calc R U . . .
H40C H 0.199011 -0.000873 0.350842 0.141 Uiso 1 1 calc R U . . .

loop_
_atom_site_aniso_label
_atom_site_aniso_U_11
_atom_site_aniso_U_22
_atom_site_aniso_U_33
_atom_site_aniso_U_23
_atom_site_aniso_U_13
_atom_site_aniso_U_12
Sn1 0.03461(19) 0.02262(18) 0.02400(18) 0.00005(11) 0.00509(12) -0.00161(12)
S1 0.0444(7) 0.0229(5) 0.0289(6) 0.0010(4) -0.0011(5) -0.0013(5)
S2 0.0351(6) 0.0319(6) 0.0285(6) -0.0012(5) 0.0048(5) -0.0039(5)
P1 0.0294(6) 0.0213(5) 0.0219(5) -0.0001(4) 0.0027(4) -0.0004(4)
P2 0.0315(6) 0.0218(5) 0.0230(5) -0.0002(4) 0.0038(4) -0.0003(4)
P3 0.0339(6) 0.0209(5) 0.0237(5) -0.0017(4) 0.0040(5) -0.0006(5)
F1 0.140(4) 0.044(2) 0.044(2) 0.0034(17) 0.025(2) -0.030(3)
F2 0.101(3) 0.048(2) 0.0372(19) -0.0077(16) -0.0029(19) -0.015(2)
F3 0.078(3) 0.081(3) 0.062(3) -0.004(2) 0.021(2) 0.019(3)
F4 0.038(2) 0.137(5) 0.056(2) 0.028(3) 0.0130(17) -0.008(2)
F5 0.058(2) 0.067(3) 0.056(2) 0.000(2) -0.0101(18) -0.026(2)
F6 0.047(2) 0.069(3) 0.061(2) 0.010(2) -0.0072(18) 0.0097(19)
O1 0.048(2) 0.0272(18) 0.0370(19) 0.0024(15) -0.0019(16) -0.0057(16)
O2 0.049(2) 0.0316(19) 0.040(2) -0.0026(16) -0.0015(17) -0.0063(17)
O3 0.055(2) 0.033(2) 0.050(2) -0.0019(18) -0.0078(19) 0.0087(19)
O4 0.041(2) 0.053(2) 0.0328(19) -0.0108(18) 0.0033(16) 0.0074(19)
O5 0.049(2) 0.034(2) 0.059(3) 0.0129(19) -0.002(2) -0.0081(18)
O6 0.0393(19) 0.0331(19) 0.0320(18) -0.0042(15) 0.0068(15) -0.0074(16)
C1 0.033(2) 0.023(2) 0.023(2) -0.0028(17) -0.0008(18) 0.0024(19)
C2 0.041(3) 0.027(2) 0.029(2) 0.0026(19) 0.007(2) 0.002(2)
C3 0.040(3) 0.037(3) 0.030(2) 0.001(2) 0.006(2) 0.005(2)
C4 0.044(3) 0.027(2) 0.032(2) -0.006(2) -0.002(2) 0.010(2)
C5 0.044(3) 0.023(2) 0.039(3) -0.001(2) -0.001(2) -0.004(2)
C6 0.034(3) 0.028(2) 0.030(2) 0.0025(19) 0.0016(19) 0.002(2)
C7 0.029(2) 0.023(2) 0.025(2) -0.0028(17) 0.0043(18) 0.0012(18)
C8 0.036(3) 0.029(2) 0.029(2) 0.0044(19) -0.002(2) -0.003(2)
C9 0.041(3) 0.030(3) 0.040(3) 0.005(2) -0.001(2) -0.008(2)
C10 0.037(3) 0.030(3) 0.039(3) -0.006(2) -0.005(2) -0.010(2)
C11 0.037(3) 0.033(3) 0.030(2) -0.002(2) -0.004(2) 0.001(2)
C12 0.036(3) 0.028(2) 0.027(2) -0.0002(19) 0.0043(19) 0.002(2)
C13 0.031(2) 0.024(2) 0.020(2) 0.0000(17) 0.0018(17) 0.0005(18)
C14 0.031(2) 0.025(2) 0.023(2) 0.0044(17) 0.0049(18) 0.0007(19)
C15 0.032(2) 0.028(2) 0.025(2) -0.0020(18) 0.0055(18) 0.006(2)
C16 0.039(3) 0.028(3) 0.071(4) 0.008(3) -0.006(3) -0.002(2)
C17 0.039(3) 0.039(3) 0.095(6) 0.014(3) -0.005(3) -0.005(3)
C18 0.034(3) 0.044(3) 0.056(4) -0.006(3) -0.002(3) 0.007(2)
C19 0.052(4) 0.033(3) 0.056(4) 0.002(3) -0.006(3) 0.012(3)
C20 0.044(3) 0.026(3) 0.045(3) 0.003(2) -0.006(2) 0.000(2)
C21 0.037(3) 0.021(2) 0.027(2) -0.0011(18) 0.0035(19) 0.0024(19)
C22 0.038(3) 0.018(2) 0.029(2) -0.0011(18) 0.0015(19) -0.0021(19)
C23 0.035(2) 0.028(2) 0.026(2) -0.0006(19) 0.0044(19) 0.001(2)
C24 0.060(4) 0.033(3) 0.050(3) -0.005(3) 0.024(3) -0.007(3)
C25 0.076(5) 0.041(3) 0.064(4) -0.001(3) 0.037(4) 0.008(3)
C26 0.047(3) 0.054(4) 0.035(3) 0.002(3) 0.015(2) 0.006(3)
C27 0.076(5) 0.048(4) 0.066(4) -0.008(3) 0.040(4) -0.019(4)
C28 0.079(5) 0.036(3) 0.049(4) -0.010(3) 0.028(3) -0.014(3)
C29 0.031(2) 0.022(2) 0.028(2) -0.0041(18) 0.0045(18) 0.0008(18)
C30 0.041(3) 0.026(2) 0.038(3) 0.000(2) 0.000(2) -0.004(2)
C31 0.045(3) 0.034(3) 0.043(3) -0.002(2) -0.003(2) -0.006(2)
C32 0.043(3) 0.040(3) 0.035(3) -0.006(2) -0.005(2) 0.005(2)
C33 0.049(3) 0.033(3) 0.037(3) 0.002(2) -0.001(2) 0.004(2)
C34 0.046(3) 0.026(2) 0.034(3) 0.001(2) 0.000(2) -0.004(2)
C35 0.070(4) 0.032(3) 0.043(3) -0.004(2) 0.007(3) -0.005(3)
C36 0.046(3) 0.053(4) 0.038(3) 0.013(3) 0.000(2) -0.007(3)
O7 0.068(3) 0.059(3) 0.073(3) -0.009(3) 0.004(3) -0.020(3)
C37 0.087(6) 0.066(5) 0.061(5) 0.006(4) -0.009(4) -0.011(4)
C38 0.054(4) 0.059(4) 0.098(6) -0.020(4) 0.010(4) -0.010(3)
C39 0.051(4) 0.063(5) 0.125(8) -0.022(5) 0.009(5) 0.008(4)
C40 0.075(6) 0.058(5) 0.151(11) -0.018(6) 0.024(6) -0.004(5)

loop_
_atom_type_symbol
_atom_type_description
_atom_type_scat_dispersion_real
_atom_type_scat_dispersion_imag
_atom_type_scat_source
C C 0.0181 0.0091 'International Tables Vol C Tables 4.2.6.8 and 6.1.1.4'
H H 0.0000 0.0000 'International Tables Vol C Tables 4.2.6.8 and 6.1.1.4'
F F 0.0727 0.0534 'International Tables Vol C Tables 4.2.6.8 and 6.1.1.4'
O O 0.0492 0.0322 'International Tables Vol C Tables 4.2.6.8 and 6.1.1.4'
P P 0.2955 0.4335 'International Tables Vol C Tables 4.2.6.8 and 6.1.1.4'
S S 0.3331 0.5567 'International Tables Vol C Tables 4.2.6.8 and 6.1.1.4'
Sn Sn 0.0259 5.4591 'International Tables Vol C Tables 4.2.6.8 and 6.1.1.4'

loop_
_geom_angle_atom_site_label_1
_geom_angle_atom_site_label_2
_geom_angle_atom_site_label_3
_geom_angle
_geom_angle_site_symmetry_1
_geom_angle_site_symmetry_3
_geom_angle_publ_flag
P1 Sn1 P2 74.52(4) . . ?
P1 Sn1 P3 90.23(4) . . ?
P1 Sn1 O4 79.40(9) . . ?
P2 Sn1 O4 82.03(10) . . ?
P3 Sn1 P2 72.35(4) . . ?
P3 Sn1 O4 154.15(10) . . ?
O1 Sn1 P1 81.38(9) . . ?
O1 Sn1 P2 147.31(9) . . ?
O1 Sn1 P3 86.19(9) . . ?
O1 Sn1 O4 115.11(12) . . ?
O1 S1 C35 102.4(3) . . ?
O2 S1 O1 114.2(2) . . ?
O2 S1 O3 115.8(3) . . ?
O2 S1 C35 103.9(3) . . ?
O3 S1 O1 114.2(3) . . ?
O3 S1 C35 104.0(3) . . ?
O4 S2 C36 103.6(3) . . ?
O5 S2 O4 115.7(3) . . ?
O5 S2 O6 116.1(3) . . ?
O5 S2 C36 103.0(3) . . ?
O6 S2 O4 112.8(2) . . ?
O6 S2 C36 103.2(2) . . ?
C1 P1 Sn1 116.44(16) . . ?
C1 P1 C13 105.0(2) . . ?
C7 P1 Sn1 115.30(15) . . ?
C7 P1 C1 104.7(2) . . ?
C7 P1 C13 108.9(2) . . ?
C13 P1 Sn1 105.86(15) . . ?
C14 P2 Sn1 109.59(15) . . ?
C15 P2 Sn1 117.58(17) . . ?
C15 P2 C14 108.8(2) . . ?
C15 P2 C21 104.4(2) . . ?
C21 P2 Sn1 111.00(16) . . ?
C21 P2 C14 104.6(2) . . ?
C22 P3 Sn1 110.71(16) . . ?
C22 P3 C23 106.0(2) . . ?
C23 P3 Sn1 100.01(17) . . ?
C29 P3 Sn1 126.38(16) . . ?
C29 P3 C22 106.5(2) . . ?
C29 P3 C23 105.3(2) . . ?
S1 O1 Sn1 117.2(2) . . ?
S2 O4 Sn1 155.7(2) . . ?
C2 C1 P1 119.1(4) . . ?
C6 C1 P1 120.7(4) . . ?
C6 C1 C2 120.3(4) . . ?
C1 C2 H2 119.9 . . ?
C3 C2 C1 120.2(5) . . ?
C3 C2 H2 119.9 . . ?
C2 C3 H3 120.2 . . ?
C2 C3 C4 119.6(5) . . ?
C4 C3 H3 120.2 . . ?
C3 C4 H4 120.1 . . ?
C5 C4 C3 119.9(5) . . ?
C5 C4 H4 120.1 . . ?
C4 C5 H5 119.5 . . ?
C4 C5 C6 120.9(5) . . ?
C6 C5 H5 119.5 . . ?
C1 C6 C5 119.0(5) . . ?
C1 C6 H6 120.5 . . ?
C5 C6 H6 120.5 . . ?
C8 C7 P1 122.2(4) . . ?
C12 C7 P1 118.2(4) . . ?
C12 C7 C8 119.5(5) . . ?
C7 C8 H8 120.1 . . ?
C9 C8 C7 119.7(5) . . ?
C9 C8 H8 120.1 . . ?
C8 C9 H9 120.0 . . ?
C10 C9 C8 120.0(5) . . ?
C10 C9 H9 120.0 . . ?
C9 C10 H10 119.7 . . ?
C11 C10 C9 120.6(5) . . ?
C11 C10 H10 119.7 . . ?
C10 C11 H11 120.2 . . ?
C10 C11 C12 119.7(5) . . ?
C12 C11 H11 120.2 . . ?
C7 C12 H12 119.8 . . ?
C11 C12 C7 120.4(5) . . ?
C11 C12 H12 119.8 . . ?
P1 C13 H13A 108.8 . . ?
P1 C13 H13B 108.8 . . ?
H13A C13 H13B 107.7 . . ?
C14 C13 P1 113.7(3) . . ?
C14 C13 H13A 108.8 . . ?
C14 C13 H13B 108.8 . . ?
P2 C14 H14A 108.9 . . ?
P2 C14 H14B 108.9 . . ?
C13 C14 P2 113.5(3) . . ?
C13 C14 H14A 108.9 . . ?
C13 C14 H14B 108.9 . . ?
H14A C14 H14B 107.7 . . ?
C16 C15 P2 119.3(4) . . ?
C16 C15 C20 119.3(5) . . ?
C20 C15 P2 121.5(4) . . ?
C15 C16 H16 120.0 . . ?
C15 C16 C17 119.9(5) . . ?
C17 C16 H16 120.0 . . ?
C16 C17 H17 119.9 . . ?
C18 C17 C16 120.3(6) . . ?
C18 C17 H17 119.9 . . ?
C17 C18 H18 120.0 . . ?
C19 C18 C17 119.9(6) . . ?
C19 C18 H18 120.0 . . ?
C18 C19 H19 119.6 . . ?
C18 C19 C20 120.8(6) . . ?
C20 C19 H19 119.6 . . ?
C15 C20 H20 120.1 . . ?
C19 C20 C15 119.8(5) . . ?
C19 C20 H20 120.1 . . ?
P2 C21 H21A 109.2 . . ?
P2 C21 H21B 109.2 . . ?
H21A C21 H21B 107.9 . . ?
C22 C21 P2 112.1(3) . . ?
C22 C21 H21A 109.2 . . ?
C22 C21 H21B 109.2 . . ?
P3 C22 H22A 109.5 . . ?
P3 C22 H22B 109.5 . . ?
C21 C22 P3 110.6(3) . . ?
C21 C22 H22A 109.5 . . ?
C21 C22 H22B 109.5 . . ?
H22A C22 H22B 108.1 . . ?
C24 C23 P3 121.5(4) . . ?
C28 C23 P3 119.0(4) . . ?
C28 C23 C24 119.4(5) . . ?
C23 C24 H24 120.4 . . ?
C23 C24 C25 119.1(6) . . ?
C25 C24 H24 120.4 . . ?
C24 C25 H25 119.7 . . ?
C26 C25 C24 120.7(6) . . ?
C26 C25 H25 119.7 . . ?
C25 C26 H26 119.6 . . ?
C27 C26 C25 120.8(6) . . ?
C27 C26 H26 119.6 . . ?
C26 C27 H27 120.2 . . ?
C26 C27 C28 119.5(6) . . ?
C28 C27 H27 120.2 . . ?
C23 C28 C27 120.5(6) . . ?
C23 C28 H28 119.8 . . ?
C27 C28 H28 119.8 . . ?
C30 C29 P3 122.0(4) . . ?
C34 C29 P3 118.9(4) . . ?
C34 C29 C30 119.1(5) . . ?
C29 C30 H30 120.2 . . ?
C31 C30 C29 119.6(5) . . ?
C31 C30 H30 120.2 . . ?
C30 C31 H31 119.4 . . ?
C30 C31 C32 121.2(5) . . ?
C32 C31 H31 119.4 . . ?
C31 C32 H32 120.6 . . ?
C33 C32 C31 118.9(5) . . ?
C33 C32 H32 120.6 . . ?
C32 C33 H33 119.5 . . ?
C32 C33 C34 121.0(5) . . ?
C34 C33 H33 119.5 . . ?
C29 C34 H34 119.9 . . ?
C33 C34 C29 120.2(5) . . ?
C33 C34 H34 119.9 . . ?
F1 C35 S1 111.8(4) . . ?
F1 C35 F2 106.9(5) . . ?
F1 C35 F3 108.2(6) . . ?
F2 C35 S1 111.4(5) . . ?
F3 C35 S1 110.7(5) . . ?
F3 C35 F2 107.8(5) . . ?
F4 C36 S2 111.2(4) . . ?
F4 C36 F5 109.2(6) . . ?
F4 C36 F6 107.6(6) . . ?
F5 C36 S2 110.4(5) . . ?
F5 C36 F6 108.1(5) . . ?
F6 C36 S2 110.3(4) . . ?
C39 O7 C38 114.7(7) . . ?
H37A C37 H37B 109.5 . . ?
H37A C37 H37C 109.5 . . ?
H37B C37 H37C 109.5 . . ?
C38 C37 H37A 109.5 . . ?
C38 C37 H37B 109.5 . . ?
C38 C37 H37C 109.5 . . ?
O7 C38 C37 110.9(7) . . ?
O7 C38 H38A 109.5 . . ?
O7 C38 H38B 109.5 . . ?
C37 C38 H38A 109.5 . . ?
C37 C38 H38B 109.5 . . ?
H38A C38 H38B 108.1 . . ?
O7 C39 H39A 109.5 . . ?
O7 C39 H39B 109.5 . . ?
O7 C39 C40 110.5(8) . . ?
H39A C39 H39B 108.1 . . ?
C40 C39 H39A 109.5 . . ?
C40 C39 H39B 109.5 . . ?
C39 C40 H40A 109.5 . . ?
C39 C40 H40B 109.5 . . ?
C39 C40 H40C 109.5 . . ?
H40A C40 H40B 109.5 . . ?
H40A C40 H40C 109.5 . . ?
H40B C40 H40C 109.5 . . ?

loop_
_geom_bond_atom_site_label_1
_geom_bond_atom_site_label_2
_geom_bond_distance
_geom_bond_site_symmetry_2
_geom_bond_publ_flag
Sn1 P1 2.6800(12) . ?
Sn1 P2 2.7655(12) . ?
Sn1 P3 2.7627(12) . ?
Sn1 O1 2.623(4) . ?
Sn1 O4 2.821(4) . ?
S1 O1 1.456(4) . ?
S1 O2 1.432(4) . ?
S1 O3 1.434(4) . ?
S1 C35 1.823(6) . ?
S2 O4 1.448(4) . ?
S2 O5 1.432(4) . ?
S2 O6 1.433(4) . ?
S2 C36 1.843(7) . ?
P1 C1 1.821(5) . ?
P1 C7 1.815(5) . ?
P1 C13 1.836(5) . ?
P2 C14 1.853(5) . ?
P2 C15 1.809(5) . ?
P2 C21 1.833(5) . ?
P3 C22 1.830(5) . ?
P3 C23 1.831(5) . ?
P3 C29 1.814(5) . ?
F1 C35 1.323(7) . ?
F2 C35 1.337(8) . ?
F3 C35 1.326(8) . ?
F4 C36 1.314(7) . ?
F5 C36 1.317(8) . ?
F6 C36 1.337(8) . ?
C1 C2 1.398(7) . ?
C1 C6 1.383(7) . ?
C2 H2 0.9500 . ?
C2 C3 1.384(7) . ?
C3 H3 0.9500 . ?
C3 C4 1.393(8) . ?
C4 H4 0.9500 . ?
C4 C5 1.381(8) . ?
C5 H5 0.9500 . ?
C5 C6 1.394(7) . ?
C6 H6 0.9500 . ?
C7 C8 1.400(7) . ?
C7 C12 1.392(7) . ?
C8 H8 0.9500 . ?
C8 C9 1.388(8) . ?
C9 H9 0.9500 . ?
C9 C10 1.386(8) . ?
C10 H10 0.9500 . ?
C10 C11 1.382(8) . ?
C11 H11 0.9500 . ?
C11 C12 1.385(8) . ?
C12 H12 0.9500 . ?
C13 H13A 0.9900 . ?
C13 H13B 0.9900 . ?
C13 C14 1.534(6) . ?
C14 H14A 0.9900 . ?
C14 H14B 0.9900 . ?
C15 C16 1.383(8) . ?
C15 C20 1.391(7) . ?
C16 H16 0.9500 . ?
C16 C17 1.400(9) . ?
C17 H17 0.9500 . ?
C17 C18 1.368(9) . ?
C18 H18 0.9500 . ?
C18 C19 1.367(9) . ?
C19 H19 0.9500 . ?
C19 C20 1.388(9) . ?
C20 H20 0.9500 . ?
C21 H21A 0.9900 . ?
C21 H21B 0.9900 . ?
C21 C22 1.527(7) . ?
C22 H22A 0.9900 . ?
C22 H22B 0.9900 . ?
C23 C24 1.385(8) . ?
C23 C28 1.369(8) . ?
C24 H24 0.9500 . ?
C24 C25 1.397(9) . ?
C25 H25 0.9500 . ?
C25 C26 1.359(10) . ?
C26 H26 0.9500 . ?
C26 C27 1.348(10) . ?
C27 H27 0.9500 . ?
C27 C28 1.406(9) . ?
C28 H28 0.9500 . ?
C29 C30 1.404(7) . ?
C29 C34 1.385(7) . ?
C30 H30 0.9500 . ?
C30 C31 1.378(8) . ?
C31 H31 0.9500 . ?
C31 C32 1.383(8) . ?
C32 H32 0.9500 . ?
C32 C33 1.378(9) . ?
C33 H33 0.9500 . ?
C33 C34 1.383(8) . ?
C34 H34 0.9500 . ?
O7 C38 1.410(9) . ?
O7 C39 1.408(11) . ?
C37 H37A 0.9800 . ?
C37 H37B 0.9800 . ?
C37 H37C 0.9800 . ?
C37 C38 1.482(13) . ?
C38 H38A 0.9900 . ?
C38 H38B 0.9900 . ?
C39 H39A 0.9900 . ?
C39 H39B 0.9900 . ?
C39 C40 1.474(13) . ?
C40 H40A 0.9800 . ?
C40 H40B 0.9800 . ?
C40 H40C 0.9800 . ?

loop_
_geom_torsion_atom_site_label_1
_geom_torsion_atom_site_label_2
_geom_torsion_atom_site_label_3
_geom_torsion_atom_site_label_4
_geom_torsion
_geom_torsion_site_symmetry_1
_geom_torsion_site_symmetry_2
_geom_torsion_site_symmetry_3
_geom_torsion_site_symmetry_4
_geom_torsion_publ_flag
Sn1 P1 C1 C2 167.6(3) . . . . ?
Sn1 P1 C1 C6 -12.3(5) . . . . ?
Sn1 P1 C7 C8 121.6(4) . . . . ?
Sn1 P1 C7 C12 -59.1(4) . . . . ?
Sn1 P1 C13 C14 -54.2(3) . . . . ?
Sn1 P2 C14 C13 -16.3(4) . . . . ?
Sn1 P2 C15 C16 18.9(5) . . . . ?
Sn1 P2 C15 C20 -159.4(4) . . . . ?
Sn1 P2 C21 C22 -39.3(4) . . . . ?
Sn1 P3 C22 C21 -44.6(4) . . . . ?
Sn1 P3 C23 C24 142.0(5) . . . . ?
Sn1 P3 C23 C28 -39.4(5) . . . . ?
Sn1 P3 C29 C30 -144.1(4) . . . . ?
Sn1 P3 C29 C34 36.6(5) . . . . ?
P1 C1 C2 C3 178.1(4) . . . . ?
P1 C1 C6 C5 -176.7(4) . . . . ?
P1 C7 C8 C9 178.9(4) . . . . ?
P1 C7 C12 C11 -177.9(4) . . . . ?
P1 C13 C14 P2 46.9(4) . . . . ?
P2 C15 C16 C17 -179.2(6) . . . . ?
P2 C15 C20 C19 178.3(5) . . . . ?
P2 C21 C22 P3 54.9(4) . . . . ?
P3 C23 C24 C25 178.2(6) . . . . ?
P3 C23 C28 C27 -179.2(6) . . . . ?
P3 C29 C30 C31 179.0(4) . . . . ?
P3 C29 C34 C33 179.6(4) . . . . ?
O1 S1 C35 F1 175.3(5) . . . . ?
O1 S1 C35 F2 55.8(5) . . . . ?
O1 S1 C35 F3 -64.1(5) . . . . ?
O2 S1 O1 Sn1 -18.0(3) . . . . ?
O2 S1 C35 F1 -65.6(6) . . . . ?
O2 S1 C35 F2 174.9(4) . . . . ?
O2 S1 C35 F3 55.0(5) . . . . ?
O3 S1 O1 Sn1 -154.6(2) . . . . ?
O3 S1 C35 F1 56.0(6) . . . . ?
O3 S1 C35 F2 -63.4(5) . . . . ?
O3 S1 C35 F3 176.7(5) . . . . ?
O4 S2 C36 F4 53.9(6) . . . . ?
O4 S2 C36 F5 175.3(4) . . . . ?
O4 S2 C36 F6 -65.4(5) . . . . ?
O5 S2 O4 Sn1 -54.3(7) . . . . ?
O5 S2 C36 F4 -67.0(6) . . . . ?
O5 S2 C36 F5 54.4(5) . . . . ?
O5 S2 C36 F6 173.7(4) . . . . ?
O6 S2 O4 Sn1 82.8(7) . . . . ?
O6 S2 C36 F4 171.7(5) . . . . ?
O6 S2 C36 F5 -66.9(5) . . . . ?
O6 S2 C36 F6 52.5(5) . . . . ?
C1 P1 C7 C8 -109.1(4) . . . . ?
C1 P1 C7 C12 70.2(4) . . . . ?
C1 P1 C13 C14 -177.9(3) . . . . ?
C1 C2 C3 C4 0.0(8) . . . . ?
C2 C1 C6 C5 3.4(7) . . . . ?
C2 C3 C4 C5 0.5(8) . . . . ?
C3 C4 C5 C6 0.9(8) . . . . ?
C4 C5 C6 C1 -2.9(8) . . . . ?
C6 C1 C2 C3 -2.0(8) . . . . ?
C7 P1 C1 C2 39.0(4) . . . . ?
C7 P1 C1 C6 -140.9(4) . . . . ?
C7 P1 C13 C14 70.4(4) . . . . ?
C7 C8 C9 C10 -0.3(8) . . . . ?
C8 C7 C12 C11 1.4(7) . . . . ?
C8 C9 C10 C11 0.0(9) . . . . ?
C9 C10 C11 C12 1.0(8) . . . . ?
C10 C11 C12 C7 -1.7(8) . . . . ?
C12 C7 C8 C9 -0.4(7) . . . . ?
C13 P1 C1 C2 -75.7(4) . . . . ?
C13 P1 C1 C6 104.4(4) . . . . ?
C13 P1 C7 C8 2.8(5) . . . . ?
C13 P1 C7 C12 -177.9(4) . . . . ?
C14 P2 C15 C16 -106.4(5) . . . . ?
C14 P2 C15 C20 75.3(5) . . . . ?
C14 P2 C21 C22 78.8(4) . . . . ?
C15 P2 C14 C13 113.5(4) . . . . ?
C15 P2 C21 C22 -167.0(3) . . . . ?
C15 C16 C17 C18 1.4(12) . . . . ?
C16 C15 C20 C19 0.0(9) . . . . ?
C16 C17 C18 C19 -0.9(12) . . . . ?
C17 C18 C19 C20 0.0(11) . . . . ?
C18 C19 C20 C15 0.5(10) . . . . ?
C20 C15 C16 C17 -0.9(10) . . . . ?
C21 P2 C14 C13 -135.3(4) . . . . ?
C21 P2 C15 C16 142.4(5) . . . . ?
C21 P2 C15 C20 -35.9(5) . . . . ?
C22 P3 C23 C24 26.9(6) . . . . ?
C22 P3 C23 C28 -154.5(5) . . . . ?
C22 P3 C29 C30 -11.6(5) . . . . ?
C22 P3 C29 C34 169.1(4) . . . . ?
C23 P3 C22 C21 63.0(4) . . . . ?
C23 P3 C29 C30 100.7(4) . . . . ?
C23 P3 C29 C34 -78.6(4) . . . . ?
C23 C24 C25 C26 0.5(12) . . . . ?
C24 C23 C28 C27 -0.6(11) . . . . ?
C24 C25 C26 C27 0.3(13) . . . . ?
C25 C26 C27 C28 -1.3(13) . . . . ?
C26 C27 C28 C23 1.4(13) . . . . ?
C28 C23 C24 C25 -0.3(10) . . . . ?
C29 P3 C22 C21 174.8(3) . . . . ?
C29 P3 C23 C24 -85.7(5) . . . . ?
C29 P3 C23 C28 92.9(5) . . . . ?
C29 C30 C31 C32 1.3(9) . . . . ?
C30 C29 C34 C33 0.3(8) . . . . ?
C30 C31 C32 C33 0.5(9) . . . . ?
C31 C32 C33 C34 -1.9(9) . . . . ?
C32 C33 C34 C29 1.6(9) . . . . ?
C34 C29 C30 C31 -1.7(8) . . . . ?
C35 S1 O1 Sn1 93.6(3) . . . . ?
C36 S2 O4 Sn1 -166.2(6) . . . . ?
C38 O7 C39 C40 -179.9(9) . . . . ?
C39 O7 C38 C37 -173.6(8) . . . . ?
